data_7038770
loop_
_publ_author_name
'Zhao, Jie'
'Yang, Dong'
'Zhao, Yanxia'
'Cao, Liping'
'Zhang, Zhibin'
'Yang, Xiao-Juan'
'Wu, Biao'

_publ_section_title
;
 Phosphate-induced fluorescence of a tetraphenylethene-substituted
 tripodal tris(urea) receptor.
;
_journal_issue 17
_journal_name_full 'Dalton transactions (Cambridge, England : 2003)'
_journal_page_first 7360
_journal_page_last 7365
_journal_paper_doi 10.1039/c6dt00672h
_journal_volume 45
_journal_year 2016
_chemical_formula_sum 'C100 H105 Cl3 N8 O4'
_chemical_formula_weight 1589.27
_chemical_name_systematic
; 
 ? 
;
_space_group_IT_number 14
_symmetry_cell_setting monoclinic
_symmetry_space_group_name_Hall '-P 2yn'
_symmetry_space_group_name_H-M 'P 1 21/n 1'
_atom_sites_solution_hydrogens geom
_atom_sites_solution_primary direct
_atom_sites_solution_secondary difmap
_audit_creation_method SHELXL-97
_audit_update_record
;
2015-08-28 deposited with the CCDC.
2016-03-08 downloaded from the CCDC.
;
_cell_angle_alpha 90.00
_cell_angle_beta 111.883(2)
_cell_angle_gamma 90.00
_cell_formula_units_Z 4
_cell_length_a 23.826(5)
_cell_length_b 14.975(3)
_cell_length_c 26.604(5)
_cell_measurement_temperature 100(2)
_cell_volume 8808(3)
_computing_cell_refinement 'Bruker SAINT'
_computing_data_collection 'Bruker APEX2'
_computing_data_reduction 'Bruker SAINT'
_computing_molecular_graphics 'Bruker SHELXTL'
_computing_publication_material 'Bruker SHELXTL'
_computing_structure_refinement 'SHELXL-97 (Sheldrick, 2008)'
_computing_structure_solution 'SHELXS-97 (Sheldrick, 2008)'
_diffrn_ambient_temperature 100(2)
_diffrn_detector_area_resol_mean none
_diffrn_measured_fraction_theta_full 0.978
_diffrn_measured_fraction_theta_max 0.978
_diffrn_measurement_device_type 'Bruker APEX-II CCD'
_diffrn_measurement_method '\f and \w scans'
_diffrn_radiation_monochromator graphite
_diffrn_radiation_source 'fine-focus sealed tube'
_diffrn_radiation_type MoK\a
_diffrn_radiation_wavelength 0.71073
_diffrn_reflns_av_R_equivalents 0.0480
_diffrn_reflns_av_sigmaI/netI 0.0534
_diffrn_reflns_limit_h_max 28
_diffrn_reflns_limit_h_min -28
_diffrn_reflns_limit_k_max 17
_diffrn_reflns_limit_k_min -12
_diffrn_reflns_limit_l_max 31
_diffrn_reflns_limit_l_min -31
_diffrn_reflns_number 56116
_diffrn_reflns_theta_full 25.27
_diffrn_reflns_theta_max 25.27
_diffrn_reflns_theta_min 1.59
_exptl_absorpt_coefficient_mu 0.161
_exptl_absorpt_correction_T_max 0.9564
_exptl_absorpt_correction_T_min 0.9459
_exptl_absorpt_correction_type multi-scan
_exptl_crystal_colour yellow
_exptl_crystal_density_diffrn 1.198
_exptl_crystal_density_method 'not measured'
_exptl_crystal_description block
_exptl_crystal_F_000 3376
_exptl_crystal_size_max 0.35
_exptl_crystal_size_mid 0.31
_exptl_crystal_size_min 0.28
_refine_diff_density_max 2.399
_refine_diff_density_min -0.845
_refine_diff_density_rms 0.089
_refine_ls_extinction_method none
_refine_ls_goodness_of_fit_ref 1.183
_refine_ls_hydrogen_treatment constr
_refine_ls_matrix_type full
_refine_ls_number_parameters 1042
_refine_ls_number_reflns 15622
_refine_ls_number_restraints 0
_refine_ls_restrained_S_all 1.183
_refine_ls_R_factor_all 0.1295
_refine_ls_R_factor_gt 0.0875
_refine_ls_shift/su_max 0.000
_refine_ls_shift/su_mean 0.000
_refine_ls_structure_factor_coef Fsqd
_refine_ls_weighting_details 'calc w=1/[\s^2^(Fo^2^)+(0.1093P)^2^+16.1593P] where P=(Fo^2^+2Fc^2^)/3'
_refine_ls_weighting_scheme calc
_refine_ls_wR_factor_gt 0.2269
_refine_ls_wR_factor_ref 0.2614
_reflns_number_gt 10627
_reflns_number_total 15622
_reflns_threshold_expression >2sigma(I)
_cod_data_source_file c6dt00672h2.cif
_cod_data_source_block 2
_cod_depositor_comments
;
The following automatic conversions were performed:

'_symmetry_cell_setting' value 'Monoclinic' changed to 'monoclinic'
according to
/usr/data/users/saulius/crontab/automatic-downloads/rss-feeds/RSC/lib/dictionaries/cif_core.dic
dictionary named 'cif_core.dic' version 2.4.2 from 2011-04-26.

'_refine_ls_hydrogen_treatment' value 'CONSTR' changed to 'constr'
according to
/usr/data/users/saulius/crontab/automatic-downloads/rss-feeds/RSC/lib/dictionaries/cif_core.dic
dictionary named 'cif_core.dic' version 2.4.2 from 2011-04-26.

Automatic conversion script
Id: cif_fix_values 4268 2015-11-12 08:31:59Z antanas 

 Adding full bibliography for 7038769--7038771.cif.
;
_cod_original_cell_volume 8809(3)
_cod_original_sg_symbol_H-M P2(1)/n
_cod_database_code 7038770

loop_
_symmetry_equiv_pos_as_xyz
'x, y, z'
'-x+1/2, y+1/2, -z+1/2'
'-x, -y, -z'
'x-1/2, -y-1/2, z-1/2'

loop_
_atom_site_label
_atom_site_type_symbol
_atom_site_fract_x
_atom_site_fract_y
_atom_site_fract_z
_atom_site_U_iso_or_equiv
_atom_site_adp_type
_atom_site_occupancy
_atom_site_symmetry_multiplicity
_atom_site_calc_flag
_atom_site_refinement_flags
C1 C 1.0073(2) 0.1688(4) 0.4018(2) 0.0425(12) Uani 1 1 d .
H1A H 0.9888 0.2153 0.3741 0.051 Uiso 1 1 calc R
H1B H 1.0455 0.1503 0.3981 0.051 Uiso 1 1 calc R
C2 C 1.02251(19) 0.2096(3) 0.4553(2) 0.0380(11) Uani 1 1 d .
H2A H 1.0470 0.1669 0.4833 0.046 Uiso 1 1 calc R
H2B H 1.0476 0.2633 0.4576 0.046 Uiso 1 1 calc R
C3 C 0.95481(17) 0.3205(3) 0.47369(16) 0.0256(9) Uani 1 1 d .
C4 C 0.87838(17) 0.3990(3) 0.50171(15) 0.0216(8) Uani 1 1 d .
C5 C 0.90852(17) 0.4793(3) 0.51921(15) 0.0216(8) Uani 1 1 d .
H5 H 0.9466 0.4895 0.5164 0.026 Uiso 1 1 calc R
C6 C 0.88283(17) 0.5446(3) 0.54082(15) 0.0222(8) Uani 1 1 d .
H6 H 0.9035 0.5998 0.5516 0.027 Uiso 1 1 calc R
C7 C 0.82785(17) 0.5325(3) 0.54733(15) 0.0228(8) Uani 1 1 d .
C8 C 0.79707(18) 0.4527(3) 0.52779(17) 0.0292(9) Uani 1 1 d .
H8 H 0.7585 0.4432 0.5298 0.035 Uiso 1 1 calc R
C9 C 0.82182(18) 0.3872(3) 0.50547(17) 0.0294(9) Uani 1 1 d .
H9 H 0.8000 0.3335 0.4925 0.035 Uiso 1 1 calc R
C10 C 0.80340(17) 0.6016(3) 0.57451(15) 0.0229(8) Uani 1 1 d .
C11 C 0.78428(17) 0.5812(3) 0.61503(16) 0.0251(9) Uani 1 1 d .
C12 C 0.80300(17) 0.6953(3) 0.55451(16) 0.0253(9) Uani 1 1 d .
C13 C 0.7868(2) 0.7106(3) 0.49861(18) 0.0386(11) Uani 1 1 d .
H12 H 0.7744 0.6619 0.4741 0.046 Uiso 1 1 calc R
C14 C 0.7885(3) 0.7952(4) 0.4789(2) 0.0511(14) Uani 1 1 d .
H13 H 0.7769 0.8038 0.4410 0.061 Uiso 1 1 calc R
C15 C 0.8067(2) 0.8675(3) 0.5132(2) 0.0422(12) Uani 1 1 d .
H14 H 0.8081 0.9254 0.4993 0.051 Uiso 1 1 calc R
C16 C 0.8229(2) 0.8544(3) 0.56816(19) 0.0348(10) Uani 1 1 d .
H15 H 0.8352 0.9039 0.5922 0.042 Uiso 1 1 calc R
C17 C 0.82120(17) 0.7697(3) 0.58867(16) 0.0265(9) Uani 1 1 d .
H16 H 0.8326 0.7621 0.6266 0.032 Uiso 1 1 calc R
C18 C 0.75626(19) 0.6486(3) 0.64013(16) 0.0275(9) Uani 1 1 d .
C19 C 0.7001(2) 0.6845(3) 0.61215(19) 0.0389(11) Uani 1 1 d .
H23 H 0.6779 0.6665 0.5759 0.047 Uiso 1 1 calc R
C20 C 0.6756(2) 0.7480(4) 0.6372(2) 0.0475(13) Uani 1 1 d .
H22 H 0.6365 0.7722 0.6180 0.057 Uiso 1 1 calc R
C21 C 0.7082(3) 0.7749(3) 0.6894(2) 0.0482(13) Uani 1 1 d .
H21 H 0.6920 0.8188 0.7060 0.058 Uiso 1 1 calc R
C22 C 0.7635(2) 0.7389(3) 0.7174(2) 0.0396(11) Uani 1 1 d .
H20 H 0.7857 0.7578 0.7535 0.047 Uiso 1 1 calc R
C23 C 0.7878(2) 0.6751(3) 0.69376(17) 0.0315(10) Uani 1 1 d .
H19 H 0.8260 0.6493 0.7140 0.038 Uiso 1 1 calc R
C24 C 0.78787(18) 0.4897(3) 0.63822(16) 0.0263(9) Uani 1 1 d .
C25 C 0.7362(2) 0.4534(3) 0.64321(18) 0.0334(10) Uani 1 1 d .
H25 H 0.7003 0.4880 0.6336 0.040 Uiso 1 1 calc R
C26 C 0.7373(2) 0.3665(3) 0.6623(2) 0.0427(12) Uani 1 1 d .
H26 H 0.7015 0.3415 0.6644 0.051 Uiso 1 1 calc R
C27 C 0.7893(3) 0.3167(3) 0.6781(2) 0.0451(13) Uani 1 1 d .
H27 H 0.7894 0.2570 0.6903 0.054 Uiso 1 1 calc R
C28 C 0.8414(2) 0.3538(3) 0.6762(2) 0.0446(12) Uani 1 1 d .
H28 H 0.8780 0.3206 0.6888 0.054 Uiso 1 1 calc R
C29 C 0.8409(2) 0.4388(3) 0.65620(19) 0.0381(11) Uani 1 1 d .
H29 H 0.8770 0.4632 0.6546 0.046 Uiso 1 1 calc R
C30 C 1.0001(2) 0.0121(3) 0.4178(2) 0.0387(11) Uani 1 1 d .
H30A H 1.0190 0.0258 0.4569 0.046 Uiso 1 1 calc R
H30B H 1.0330 -0.0015 0.4047 0.046 Uiso 1 1 calc R
C31 C 0.96055(17) -0.0700(3) 0.41035(18) 0.0297(9) Uani 1 1 d .
H31A H 0.9504 -0.0938 0.3733 0.036 Uiso 1 1 calc R
H31B H 0.9831 -0.1167 0.4364 0.036 Uiso 1 1 calc R
C32 C 0.85005(18) -0.0802(3) 0.38378(16) 0.0245(9) Uani 1 1 d .
C33 C 0.74158(17) -0.0548(3) 0.37190(15) 0.0222(8) Uani 1 1 d .
C34 C 0.70687(17) 0.0010(3) 0.39126(15) 0.0229(8) Uani 1 1 d .
H34 H 0.7251 0.0519 0.4123 0.027 Uiso 1 1 calc R
C35 C 0.64734(17) -0.0169(3) 0.38032(15) 0.0251(9) Uani 1 1 d .
H35 H 0.6250 0.0213 0.3945 0.030 Uiso 1 1 calc R
C36 C 0.61854(17) -0.0902(3) 0.34879(15) 0.0229(8) Uani 1 1 d .
C37 C 0.65246(17) -0.1431(3) 0.32704(15) 0.0242(8) Uani 1 1 d .
H37 H 0.6334 -0.1919 0.3043 0.029 Uiso 1 1 calc R
C38 C 0.71348(17) -0.1261(3) 0.33788(15) 0.0230(8) Uani 1 1 d .
H38 H 0.7356 -0.1624 0.3224 0.028 Uiso 1 1 calc R
C39 C 0.55384(17) -0.1104(3) 0.33800(16) 0.0246(9) Uani 1 1 d .
C40 C 0.52975(17) -0.1068(3) 0.37672(16) 0.0266(9) Uani 1 1 d .
C41 C 0.56811(17) -0.0985(3) 0.43563(16) 0.0262(9) Uani 1 1 d .
C42 C 0.55392(19) -0.0350(3) 0.46773(18) 0.0350(10) Uani 1 1 d .
H46 H 0.5186 0.0006 0.4524 0.042 Uiso 1 1 calc R
C43 C 0.5912(2) -0.0237(3) 0.52197(19) 0.0406(12) Uani 1 1 d .
H45 H 0.5819 0.0210 0.5430 0.049 Uiso 1 1 calc R
C44 C 0.6409(2) -0.0762(4) 0.54491(18) 0.0408(12) Uani 1 1 d .
H44 H 0.6659 -0.0684 0.5820 0.049 Uiso 1 1 calc R
C45 C 0.6552(2) -0.1411(3) 0.51439(18) 0.0370(11) Uani 1 1 d .
H43 H 0.6897 -0.1780 0.5305 0.044 Uiso 1 1 calc R
C46 C 0.61873(19) -0.1519(3) 0.46018(17) 0.0304(9) Uani 1 1 d .
H42 H 0.6286 -0.1965 0.4395 0.036 Uiso 1 1 calc R
C47 C 0.46290(18) -0.1081(3) 0.36300(17) 0.0316(10) Uani 1 1 d .
C48 C 0.4369(2) -0.1654(4) 0.38916(19) 0.0415(12) Uani 1 1 d .
H48 H 0.4613 -0.2071 0.4150 0.050 Uiso 1 1 calc R
C49 C 0.3746(2) -0.1617(5) 0.3774(2) 0.0562(16) Uani 1 1 d .
H49 H 0.3571 -0.2015 0.3953 0.067 Uiso 1 1 calc R
C50 C 0.3384(2) -0.1019(5) 0.3407(2) 0.0589(18) Uani 1 1 d .
H50 H 0.2962 -0.1000 0.3331 0.071 Uiso 1 1 calc R
C51 C 0.3637(2) -0.0453(4) 0.3151(2) 0.0548(15) Uani 1 1 d .
H51 H 0.3387 -0.0036 0.2897 0.066 Uiso 1 1 calc R
C52 C 0.4254(2) -0.0471(4) 0.32559(19) 0.0406(11) Uani 1 1 d .
H52 H 0.4421 -0.0070 0.3073 0.049 Uiso 1 1 calc R
C53 C 0.51667(16) -0.1310(3) 0.28026(15) 0.0240(9) Uani 1 1 d .
C54 C 0.48634(18) -0.2112(3) 0.26479(16) 0.0277(9) Uani 1 1 d .
H54 H 0.4879 -0.2546 0.2913 0.033 Uiso 1 1 calc R
C55 C 0.4538(2) -0.2280(3) 0.21053(17) 0.0320(10) Uani 1 1 d .
H55 H 0.4333 -0.2835 0.2001 0.038 Uiso 1 1 calc R
C56 C 0.45046(18) -0.1660(3) 0.17148(16) 0.0295(9) Uani 1 1 d .
H56 H 0.4276 -0.1782 0.1344 0.035 Uiso 1 1 calc R
C57 C 0.48061(19) -0.0858(3) 0.18666(17) 0.0340(10) Uani 1 1 d .
H57 H 0.4782 -0.0421 0.1601 0.041 Uiso 1 1 calc R
C58 C 0.51414(19) -0.0693(3) 0.24052(17) 0.0353(10) Uani 1 1 d .
H58 H 0.5359 -0.0148 0.2506 0.042 Uiso 1 1 calc R
C59 C 0.9367(2) 0.0764(4) 0.33115(19) 0.0455(12) Uani 1 1 d .
H59A H 0.9166 0.0174 0.3257 0.055 Uiso 1 1 calc R
H59B H 0.9676 0.0741 0.3145 0.055 Uiso 1 1 calc R
C60 C 0.8903(2) 0.1464(4) 0.30215(17) 0.0374(11) Uani 1 1 d .
H60A H 0.9111 0.2023 0.2992 0.045 Uiso 1 1 calc R
H60B H 0.8661 0.1255 0.2650 0.045 Uiso 1 1 calc R
C61 C 0.79853(17) 0.2128(3) 0.30678(16) 0.0260(9) Uani 1 1 d .
C62 C 0.71396(17) 0.2802(3) 0.32773(15) 0.0243(9) Uani 1 1 d .
C63 C 0.68263(18) 0.3209(3) 0.27772(16) 0.0274(9) Uani 1 1 d .
H63 H 0.6988 0.3200 0.2501 0.033 Uiso 1 1 calc R
C64 C 0.62761(18) 0.3627(3) 0.26881(17) 0.0279(9) Uani 1 1 d .
H64 H 0.6064 0.3890 0.2344 0.033 Uiso 1 1 calc R
C65 C 0.60244(18) 0.3674(3) 0.30810(17) 0.0280(9) Uani 1 1 d .
C66 C 0.63521(19) 0.3293(3) 0.35819(17) 0.0331(10) Uani 1 1 d .
H66 H 0.6200 0.3332 0.3864 0.040 Uiso 1 1 calc R
C67 C 0.68924(19) 0.2860(3) 0.36773(16) 0.0321(10) Uani 1 1 d .
H67 H 0.7101 0.2596 0.4021 0.039 Uiso 1 1 calc R
C68 C 0.54235(19) 0.4106(3) 0.29890(17) 0.0296(9) Uani 1 1 d .
C69 C 0.48996(18) 0.3883(3) 0.25800(17) 0.0274(9) Uani 1 1 d .
C70 C 0.48449(18) 0.3171(3) 0.21730(16) 0.0271(9) Uani 1 1 d .
C71 C 0.51208(18) 0.2338(3) 0.23056(18) 0.0307(10) Uani 1 1 d .
H71 H 0.5357 0.2200 0.2672 0.037 Uiso 1 1 calc R
C72 C 0.5051(2) 0.1710(3) 0.1904(2) 0.0381(11) Uani 1 1 d .
H72 H 0.5243 0.1145 0.2000 0.046 Uiso 1 1 calc R
C73 C 0.4711(2) 0.1886(4) 0.13708(19) 0.0413(12) Uani 1 1 d .
H73 H 0.4673 0.1452 0.1100 0.050 Uiso 1 1 calc R
C74 C 0.4426(2) 0.2701(4) 0.12333(18) 0.0385(11) Uani 1 1 d .
H74 H 0.4186 0.2828 0.0866 0.046 Uiso 1 1 calc R
C75 C 0.44856(19) 0.3328(3) 0.16254(17) 0.0325(10) Uani 1 1 d .
H75 H 0.4280 0.3881 0.1525 0.039 Uiso 1 1 calc R
C76 C 0.43195(18) 0.4355(3) 0.25075(17) 0.0285(9) Uani 1 1 d .
C77 C 0.38478(19) 0.3887(3) 0.25759(19) 0.0344(10) Uani 1 1 d .
H77 H 0.3891 0.3266 0.2655 0.041 Uiso 1 1 calc R
C78 C 0.3318(2) 0.4319(3) 0.2530(2) 0.0397(11) Uani 1 1 d .
H78 H 0.3005 0.3997 0.2592 0.048 Uiso 1 1 calc R
C79 C 0.3239(2) 0.5210(3) 0.2396(2) 0.0439(12) Uani 1 1 d .
H79 H 0.2870 0.5501 0.2358 0.053 Uiso 1 1 calc R
C80 C 0.3698(2) 0.5679(3) 0.2318(2) 0.0510(14) Uani 1 1 d .
H80 H 0.3646 0.6296 0.2229 0.061 Uiso 1 1 calc R
C81 C 0.4233(2) 0.5255(3) 0.2371(2) 0.0435(12) Uani 1 1 d .
H81 H 0.4545 0.5583 0.2313 0.052 Uiso 1 1 calc R
C82 C 0.5443(2) 0.4830(3) 0.3382(2) 0.0378(11) Uani 1 1 d .
C83 C 0.5069(3) 0.4833(4) 0.3681(2) 0.0533(14) Uani 1 1 d .
H83 H 0.4802 0.4348 0.3651 0.064 Uiso 1 1 calc R
C84 C 0.5090(3) 0.5549(5) 0.4024(3) 0.0721(19) Uani 1 1 d .
H84 H 0.4829 0.5557 0.4221 0.087 Uiso 1 1 calc R
C85 C 0.5493(3) 0.6251(5) 0.4078(3) 0.079(2) Uani 1 1 d .
H85 H 0.5517 0.6728 0.4321 0.095 Uiso 1 1 calc R
C86 C 0.5854(3) 0.6255(4) 0.3782(3) 0.0720(19) Uani 1 1 d .
H86 H 0.6121 0.6741 0.3816 0.086 Uiso 1 1 calc R
C87 C 0.5833(2) 0.5557(4) 0.3434(2) 0.0515(14) Uani 1 1 d .
H87 H 0.6084 0.5571 0.3228 0.062 Uiso 1 1 calc R
C88 C 0.7015(2) 0.0217(4) 0.12464(19) 0.0454(13) Uani 1 1 d .
H90A H 0.7129 -0.0413 0.1346 0.055 Uiso 1 1 calc R
H90B H 0.6765 0.0232 0.0854 0.055 Uiso 1 1 calc R
C89 C 0.7580(2) 0.0743(6) 0.1341(2) 0.084(3) Uani 1 1 d .
H91A H 0.7477 0.1373 0.1259 0.126 Uiso 1 1 calc R
H91B H 0.7781 0.0516 0.1106 0.126 Uiso 1 1 calc R
H91C H 0.7852 0.0682 0.1721 0.126 Uiso 1 1 calc R
C90 C 0.6432(2) 0.1502(3) 0.14215(17) 0.0348(10) Uani 1 1 d .
H94A H 0.6175 0.1676 0.1624 0.042 Uiso 1 1 calc R
H94B H 0.6796 0.1887 0.1549 0.042 Uiso 1 1 calc R
C91 C 0.6089(2) 0.1684(3) 0.08274(18) 0.0455(12) Uani 1 1 d .
H95A H 0.6343 0.1532 0.0623 0.068 Uiso 1 1 calc R
H95B H 0.5980 0.2318 0.0776 0.068 Uiso 1 1 calc R
H95C H 0.5720 0.1321 0.0698 0.068 Uiso 1 1 calc R
C92 C 0.6073(2) -0.0049(3) 0.14022(19) 0.0344(10) Uani 1 1 d .
H92A H 0.5869 -0.0038 0.1003 0.041 Uiso 1 1 calc R
H92B H 0.5792 0.0216 0.1556 0.041 Uiso 1 1 calc R
C93 C 0.6182(3) -0.1013(3) 0.1582(2) 0.0516(13) Uani 1 1 d .
H93A H 0.6419 -0.1308 0.1398 0.077 Uiso 1 1 calc R
H93B H 0.5793 -0.1319 0.1491 0.077 Uiso 1 1 calc R
H93C H 0.6404 -0.1037 0.1975 0.077 Uiso 1 1 calc R
C94 C 0.7007(2) 0.0490(3) 0.21619(16) 0.0380(11) Uani 1 1 d .
H89A H 0.7181 -0.0117 0.2248 0.046 Uiso 1 1 calc R
H89B H 0.7348 0.0916 0.2245 0.046 Uiso 1 1 calc R
C95 C 0.6666(2) 0.0695(4) 0.25272(18) 0.0444(12) Uani 1 1 d .
H88A H 0.6469 0.1279 0.2431 0.067 Uiso 1 1 calc R
H88B H 0.6949 0.0705 0.2905 0.067 Uiso 1 1 calc R
H88C H 0.6359 0.0235 0.2482 0.067 Uiso 1 1 calc R
C96 C 0.5022(3) 0.1914(4) 0.3873(2) 0.0524(13) Uani 1 1 d .
H96A H 0.4903 0.2370 0.3589 0.079 Uiso 1 1 calc R
H96B H 0.4708 0.1453 0.3786 0.079 Uiso 1 1 calc R
H96C H 0.5405 0.1643 0.3897 0.079 Uiso 1 1 calc R
C97 C 0.5097(4) 0.2330(8) 0.4397(5) 0.128(4) Uani 1 1 d .
H97A H 0.4725 0.2652 0.4375 0.153 Uiso 1 1 calc R
H97B H 0.5196 0.1877 0.4688 0.153 Uiso 1 1 calc R
C98 C 0.5643(9) 0.3454(11) 0.4935(4) 0.232(11) Uani 1 1 d .
H98A H 0.5645 0.3080 0.5242 0.278 Uiso 1 1 calc R
H98B H 0.5319 0.3908 0.4850 0.278 Uiso 1 1 calc R
C99 C 0.6325(4) 0.3910(8) 0.5043(3) 0.124(5) Uani 1 1 d .
H99A H 0.6471 0.3702 0.4764 0.186 Uiso 1 1 calc R
H99B H 0.6612 0.3731 0.5400 0.186 Uiso 1 1 calc R
H99C H 0.6289 0.4562 0.5027 0.186 Uiso 1 1 calc R
C100 C 0.2573(3) 0.9075(5) 0.4692(3) 0.080(2) Uani 1 1 d .
H10A H 0.2786 0.9656 0.4779 0.096 Uiso 1 1 calc R
H10B H 0.2279 0.9061 0.4873 0.096 Uiso 1 1 calc R
Cl1 Cl 0.84823(5) 0.13159(7) 0.46609(4) 0.0331(3) Uani 1 1 d .
Cl2 Cl 0.30959(11) 0.82437(17) 0.49650(9) 0.1047(8) Uani 1 1 d .
Cl3 Cl 0.21678(8) 0.90299(16) 0.39862(7) 0.0851(6) Uani 1 1 d .
N1 N 0.96687(14) 0.0920(2) 0.38894(13) 0.0231(7) Uani 1 1 d .
N2 N 0.96980(15) 0.2348(2) 0.46668(15) 0.0308(8) Uani 1 1 d .
H2 H 0.9458 0.1918 0.4693 0.037 Uiso 1 1 calc R
N3 N 0.90117(14) 0.3265(2) 0.48172(14) 0.0264(8) Uani 1 1 d .
H3 H 0.8781 0.2786 0.4732 0.032 Uiso 1 1 calc R
N4 N 0.90478(14) -0.0491(2) 0.41882(13) 0.0276(8) Uani 1 1 d .
N5 N 0.80299(14) -0.0329(2) 0.38862(13) 0.0253(7) Uani 1 1 d .
H5A H 0.8130 0.0192 0.4048 0.030 Uiso 1 1 calc R
N6 N 0.85036(15) 0.1640(2) 0.33114(14) 0.0295(8) Uani 1 1 d .
N7 N 0.76890(15) 0.2338(2) 0.34079(13) 0.0288(8) Uani 1 1 d .
H7 H 0.7863 0.2161 0.3746 0.035 Uiso 1 1 calc R
N8 N 0.66287(15) 0.0537(2) 0.15571(13) 0.0287(8) Uani 1 1 d .
O1 O 0.78082(13) 0.2344(2) 0.25911(11) 0.0351(7) Uani 1 1 d .
O2 O 0.84434(13) -0.1425(2) 0.35272(12) 0.0342(7) Uani 1 1 d .
O3 O 0.98607(13) 0.3851(2) 0.47198(13) 0.0350(7) Uani 1 1 d .
O4 O 0.5603(3) 0.2953(4) 0.4490(2) 0.0976(17) Uani 1 1 d .

loop_
_atom_site_aniso_label
_atom_site_aniso_U_11
_atom_site_aniso_U_22
_atom_site_aniso_U_33
_atom_site_aniso_U_23
_atom_site_aniso_U_13
_atom_site_aniso_U_12
C1 0.035(2) 0.044(3) 0.057(3) -0.011(2) 0.027(2) -0.009(2)
C2 0.020(2) 0.036(3) 0.055(3) -0.017(2) 0.010(2) -0.0050(18)
C3 0.024(2) 0.026(2) 0.026(2) -0.0038(17) 0.0088(16) -0.0023(17)
C4 0.0229(19) 0.021(2) 0.0203(19) -0.0001(15) 0.0071(16) 0.0000(16)
C5 0.0200(18) 0.025(2) 0.0208(18) 0.0006(16) 0.0085(15) -0.0025(16)
C6 0.026(2) 0.020(2) 0.0207(19) 0.0003(16) 0.0098(16) -0.0037(16)
C7 0.026(2) 0.022(2) 0.0208(19) -0.0004(16) 0.0087(16) -0.0003(16)
C8 0.022(2) 0.034(2) 0.036(2) -0.0061(19) 0.0144(18) -0.0056(18)
C9 0.028(2) 0.028(2) 0.036(2) -0.0110(18) 0.0162(18) -0.0090(18)
C10 0.0210(19) 0.023(2) 0.024(2) 0.0002(16) 0.0079(16) 0.0011(16)
C11 0.0236(19) 0.024(2) 0.029(2) -0.0015(17) 0.0107(17) 0.0018(16)
C12 0.025(2) 0.024(2) 0.029(2) 0.0035(17) 0.0130(17) 0.0058(16)
C13 0.055(3) 0.034(3) 0.028(2) 0.0036(19) 0.016(2) 0.012(2)
C14 0.084(4) 0.041(3) 0.035(3) 0.017(2) 0.030(3) 0.021(3)
C15 0.057(3) 0.030(3) 0.048(3) 0.016(2) 0.030(2) 0.013(2)
C16 0.035(2) 0.024(2) 0.048(3) 0.003(2) 0.019(2) 0.0036(19)
C17 0.024(2) 0.030(2) 0.026(2) 0.0011(17) 0.0101(17) 0.0030(17)
C18 0.033(2) 0.023(2) 0.033(2) 0.0037(17) 0.0207(19) 0.0001(17)
C19 0.040(3) 0.044(3) 0.039(3) 0.005(2) 0.021(2) 0.007(2)
C20 0.049(3) 0.046(3) 0.057(3) 0.015(3) 0.030(3) 0.022(2)
C21 0.077(4) 0.029(3) 0.061(3) 0.001(2) 0.052(3) 0.006(3)
C22 0.056(3) 0.031(3) 0.044(3) -0.005(2) 0.033(2) -0.007(2)
C23 0.040(2) 0.031(2) 0.031(2) -0.0008(18) 0.0213(19) -0.0039(19)
C24 0.032(2) 0.025(2) 0.028(2) 0.0000(17) 0.0173(18) -0.0007(17)
C25 0.036(2) 0.032(3) 0.038(2) 0.003(2) 0.020(2) 0.0000(19)
C26 0.053(3) 0.039(3) 0.047(3) 0.004(2) 0.031(2) -0.008(2)
C27 0.075(4) 0.026(3) 0.052(3) 0.011(2) 0.044(3) 0.007(2)
C28 0.059(3) 0.036(3) 0.054(3) 0.017(2) 0.037(3) 0.020(2)
C29 0.039(3) 0.037(3) 0.046(3) 0.012(2) 0.024(2) 0.006(2)
C30 0.029(2) 0.042(3) 0.044(3) 0.000(2) 0.013(2) 0.002(2)
C31 0.020(2) 0.029(2) 0.040(2) 0.0034(19) 0.0111(18) 0.0036(17)
C32 0.029(2) 0.022(2) 0.025(2) 0.0020(17) 0.0143(17) 0.0004(17)
C33 0.0221(19) 0.026(2) 0.0193(19) 0.0027(16) 0.0090(15) 0.0010(16)
C34 0.026(2) 0.021(2) 0.0222(19) -0.0023(16) 0.0101(16) -0.0029(16)
C35 0.0232(19) 0.028(2) 0.026(2) -0.0026(17) 0.0105(16) 0.0025(17)
C36 0.0230(19) 0.027(2) 0.0188(19) -0.0001(16) 0.0084(16) -0.0009(16)
C37 0.026(2) 0.026(2) 0.0197(19) -0.0014(16) 0.0079(16) -0.0030(17)
C38 0.0229(19) 0.026(2) 0.0205(19) -0.0023(16) 0.0081(16) -0.0006(16)
C39 0.0212(19) 0.023(2) 0.027(2) -0.0008(16) 0.0065(16) -0.0005(16)
C40 0.022(2) 0.026(2) 0.031(2) -0.0036(17) 0.0095(17) -0.0020(17)
C41 0.0188(19) 0.033(2) 0.030(2) -0.0060(18) 0.0125(17) -0.0065(17)
C42 0.026(2) 0.044(3) 0.037(2) -0.011(2) 0.0136(19) -0.0008(19)
C43 0.041(3) 0.047(3) 0.039(3) -0.018(2) 0.021(2) -0.007(2)
C44 0.041(3) 0.053(3) 0.028(2) -0.007(2) 0.012(2) -0.009(2)
C45 0.032(2) 0.046(3) 0.032(2) 0.004(2) 0.0109(19) -0.001(2)
C46 0.032(2) 0.032(2) 0.029(2) -0.0032(18) 0.0122(18) -0.0005(18)
C47 0.024(2) 0.039(3) 0.033(2) -0.015(2) 0.0123(18) -0.0049(19)
C48 0.036(2) 0.057(3) 0.037(3) -0.014(2) 0.019(2) -0.012(2)
C49 0.039(3) 0.084(5) 0.056(3) -0.032(3) 0.029(3) -0.029(3)
C50 0.018(2) 0.099(5) 0.059(3) -0.038(3) 0.013(2) -0.005(3)
C51 0.030(3) 0.072(4) 0.053(3) -0.023(3) 0.005(2) 0.012(3)
C52 0.030(2) 0.048(3) 0.041(3) -0.009(2) 0.010(2) 0.005(2)
C53 0.0166(18) 0.030(2) 0.025(2) -0.0030(17) 0.0073(16) -0.0006(16)
C54 0.028(2) 0.026(2) 0.028(2) 0.0005(17) 0.0095(17) -0.0031(18)
C55 0.037(2) 0.026(2) 0.030(2) -0.0055(18) 0.0093(19) -0.0066(19)
C56 0.025(2) 0.036(3) 0.024(2) -0.0005(18) 0.0053(17) 0.0024(18)
C57 0.029(2) 0.037(3) 0.031(2) 0.0074(19) 0.0060(18) -0.0063(19)
C58 0.032(2) 0.034(3) 0.032(2) 0.0019(19) 0.0025(19) -0.0113(19)
C59 0.044(3) 0.060(4) 0.034(3) -0.002(2) 0.017(2) 0.006(2)
C60 0.032(2) 0.053(3) 0.028(2) 0.004(2) 0.0120(19) 0.013(2)
C61 0.024(2) 0.027(2) 0.025(2) 0.0002(17) 0.0079(17) -0.0022(17)
C62 0.0197(19) 0.025(2) 0.026(2) -0.0006(17) 0.0054(16) -0.0032(16)
C63 0.029(2) 0.026(2) 0.028(2) 0.0012(17) 0.0116(17) -0.0023(18)
C64 0.026(2) 0.024(2) 0.030(2) 0.0015(17) 0.0065(17) -0.0015(17)
C65 0.024(2) 0.024(2) 0.034(2) -0.0049(18) 0.0095(18) -0.0037(17)
C66 0.028(2) 0.046(3) 0.026(2) -0.0044(19) 0.0107(18) -0.001(2)
C67 0.029(2) 0.044(3) 0.022(2) -0.0001(19) 0.0069(17) 0.0000(19)
C68 0.030(2) 0.023(2) 0.038(2) 0.0000(18) 0.0149(19) -0.0010(17)
C69 0.028(2) 0.023(2) 0.034(2) 0.0021(17) 0.0145(18) 0.0016(17)
C70 0.026(2) 0.026(2) 0.032(2) 0.0011(18) 0.0138(18) -0.0016(17)
C71 0.027(2) 0.025(2) 0.037(2) -0.0009(19) 0.0089(18) -0.0004(17)
C72 0.035(2) 0.028(3) 0.054(3) -0.005(2) 0.020(2) 0.0022(19)
C73 0.038(3) 0.047(3) 0.041(3) -0.015(2) 0.017(2) -0.008(2)
C74 0.034(2) 0.054(3) 0.028(2) 0.001(2) 0.0119(19) -0.003(2)
C75 0.027(2) 0.037(3) 0.036(2) 0.007(2) 0.0146(19) 0.0015(19)
C76 0.028(2) 0.028(2) 0.034(2) 0.0009(18) 0.0172(18) 0.0033(18)
C77 0.035(2) 0.024(2) 0.048(3) 0.000(2) 0.019(2) -0.0014(19)
C78 0.033(2) 0.034(3) 0.060(3) -0.003(2) 0.027(2) -0.005(2)
C79 0.037(3) 0.040(3) 0.066(3) 0.005(2) 0.032(2) 0.010(2)
C80 0.050(3) 0.030(3) 0.088(4) 0.019(3) 0.044(3) 0.016(2)
C81 0.040(3) 0.031(3) 0.073(3) 0.015(2) 0.037(3) 0.007(2)
C82 0.033(2) 0.032(3) 0.047(3) -0.011(2) 0.014(2) 0.0019(19)
C83 0.056(3) 0.051(3) 0.060(3) -0.021(3) 0.030(3) -0.009(3)
C84 0.072(4) 0.080(5) 0.078(4) -0.037(4) 0.043(4) 0.000(4)
C85 0.083(5) 0.059(4) 0.098(5) -0.046(4) 0.037(4) -0.006(4)
C86 0.068(4) 0.044(4) 0.106(5) -0.039(4) 0.034(4) -0.016(3)
C87 0.043(3) 0.040(3) 0.072(4) -0.019(3) 0.022(3) -0.007(2)
C88 0.033(2) 0.068(4) 0.034(3) 0.002(2) 0.011(2) 0.011(2)
C89 0.035(3) 0.177(8) 0.041(3) 0.001(4) 0.016(3) -0.013(4)
C90 0.044(3) 0.025(2) 0.029(2) 0.0025(18) 0.006(2) 0.000(2)
C91 0.063(3) 0.035(3) 0.030(2) 0.004(2) 0.007(2) 0.007(2)
C92 0.033(2) 0.028(2) 0.040(2) -0.007(2) 0.011(2) -0.0041(19)
C93 0.071(4) 0.030(3) 0.055(3) -0.003(2) 0.024(3) -0.002(3)
C94 0.041(3) 0.041(3) 0.023(2) 0.006(2) 0.0012(19) 0.003(2)
C95 0.061(3) 0.040(3) 0.029(2) 0.007(2) 0.013(2) 0.000(2)
C96 0.053(3) 0.046(3) 0.054(3) -0.004(3) 0.016(3) -0.004(3)
C97 0.089(6) 0.136(9) 0.163(10) -0.048(8) 0.052(6) -0.051(6)
C98 0.44(3) 0.219(15) 0.076(7) 0.056(8) 0.140(12) 0.214(18)
C99 0.110(7) 0.188(11) 0.066(5) -0.029(5) 0.023(5) -0.111(8)
C100 0.085(5) 0.081(5) 0.089(5) -0.009(4) 0.050(4) -0.014(4)
Cl1 0.0372(6) 0.0289(6) 0.0416(6) -0.0131(5) 0.0242(5) -0.0117(4)
Cl2 0.1121(16) 0.1231(19) 0.1107(16) 0.0454(14) 0.0780(14) 0.0413(14)
Cl3 0.0716(11) 0.1179(17) 0.0697(11) -0.0229(10) 0.0310(9) 0.0002(10)
N1 0.0204(16) 0.0200(18) 0.0300(18) -0.0017(14) 0.0107(14) 0.0001(13)
N2 0.0281(18) 0.023(2) 0.046(2) -0.0083(16) 0.0194(16) -0.0032(15)
N3 0.0244(17) 0.0197(18) 0.039(2) -0.0092(15) 0.0160(15) -0.0063(14)
N4 0.0211(17) 0.030(2) 0.0320(18) -0.0015(15) 0.0101(14) -0.0011(14)
N5 0.0240(17) 0.0209(18) 0.0327(18) -0.0084(14) 0.0128(14) -0.0032(14)
N6 0.0277(18) 0.035(2) 0.0280(18) 0.0019(15) 0.0130(15) 0.0022(15)
N7 0.0244(17) 0.040(2) 0.0211(17) 0.0034(15) 0.0072(14) 0.0020(15)
N8 0.0275(18) 0.029(2) 0.0254(18) 0.0017(15) 0.0050(14) 0.0027(15)
O1 0.0312(16) 0.047(2) 0.0259(16) 0.0077(14) 0.0094(13) 0.0073(14)
O2 0.0293(15) 0.0329(18) 0.0415(17) -0.0138(14) 0.0145(13) -0.0021(13)
O3 0.0304(15) 0.0250(17) 0.0545(19) -0.0056(14) 0.0214(14) -0.0079(13)
O4 0.094(4) 0.113(5) 0.089(4) -0.003(3) 0.038(3) -0.002(3)

loop_
_atom_type_symbol
_atom_type_description
_atom_type_scat_dispersion_real
_atom_type_scat_dispersion_imag
_atom_type_scat_source
C C 0.0033 0.0016 'International Tables Vol C Tables 4.2.6.8 and 6.1.1.4'
H H 0.0000 0.0000 'International Tables Vol C Tables 4.2.6.8 and 6.1.1.4'
N N 0.0061 0.0033 'International Tables Vol C Tables 4.2.6.8 and 6.1.1.4'
O O 0.0106 0.0060 'International Tables Vol C Tables 4.2.6.8 and 6.1.1.4'
Cl Cl 0.1484 0.1585 'International Tables Vol C Tables 4.2.6.8 and 6.1.1.4'

loop_
_geom_angle_atom_site_label_1
_geom_angle_atom_site_label_2
_geom_angle_atom_site_label_3
_geom_angle
N1 C1 C2 117.3(4)
N1 C1 H1A 108.0
C2 C1 H1A 108.0
N1 C1 H1B 108.0
C2 C1 H1B 108.0
H1A C1 H1B 107.2
N2 C2 C1 113.1(4)
N2 C2 H2A 109.0
C1 C2 H2A 109.0
N2 C2 H2B 109.0
C1 C2 H2B 109.0
H2A C2 H2B 107.8
O3 C3 N2 122.8(4)
O3 C3 N3 124.3(4)
N2 C3 N3 112.9(3)
C5 C4 C9 118.5(4)
C5 C4 N3 124.9(3)
C9 C4 N3 116.6(3)
C6 C5 C4 119.8(3)
C6 C5 H5 120.1
C4 C5 H5 120.1
C5 C6 C7 122.7(4)
C5 C6 H6 118.7
C7 C6 H6 118.7
C6 C7 C8 116.8(4)
C6 C7 C10 121.5(4)
C8 C7 C10 121.7(3)
C9 C8 C7 121.1(4)
C9 C8 H8 119.5
C7 C8 H8 119.5
C8 C9 C4 121.0(4)
C8 C9 H9 119.5
C4 C9 H9 119.5
C11 C10 C7 122.4(4)
C11 C10 C12 122.3(4)
C7 C10 C12 115.3(3)
C10 C11 C24 123.6(4)
C10 C11 C18 122.8(4)
C24 C11 C18 113.6(3)
C17 C12 C13 116.8(4)
C17 C12 C10 123.7(4)
C13 C12 C10 119.4(4)
C14 C13 C12 121.1(5)
C14 C13 H12 119.5
C12 C13 H12 119.5
C13 C14 C15 121.2(4)
C13 C14 H13 119.4
C15 C14 H13 119.4
C14 C15 C16 119.0(4)
C14 C15 H14 120.5
C16 C15 H14 120.5
C15 C16 C17 120.6(4)
C15 C16 H15 119.7
C17 C16 H15 119.7
C16 C17 C12 121.3(4)
C16 C17 H16 119.3
C12 C17 H16 119.3
C19 C18 C23 119.0(4)
C19 C18 C11 121.8(4)
C23 C18 C11 119.1(4)
C18 C19 C20 120.0(5)
C18 C19 H23 120.0
C20 C19 H23 120.0
C21 C20 C19 119.9(5)
C21 C20 H22 120.1
C19 C20 H22 120.1
C22 C21 C20 120.3(5)
C22 C21 H21 119.9
C20 C21 H21 119.9
C21 C22 C23 120.5(5)
C21 C22 H20 119.7
C23 C22 H20 119.7
C22 C23 C18 120.2(4)
C22 C23 H19 119.9
C18 C23 H19 119.9
C25 C24 C29 118.1(4)
C25 C24 C11 118.7(4)
C29 C24 C11 123.2(4)
C26 C25 C24 120.1(4)
C26 C25 H25 120.0
C24 C25 H25 120.0
C27 C26 C25 120.7(4)
C27 C26 H26 119.6
C25 C26 H26 119.6
C26 C27 C28 119.5(5)
C26 C27 H27 120.2
C28 C27 H27 120.2
C29 C28 C27 120.5(5)
C29 C28 H28 119.7
C27 C28 H28 119.7
C28 C29 C24 120.9(4)
C28 C29 H29 119.6
C24 C29 H29 119.6
N1 C30 C31 113.6(3)
N1 C30 H30A 108.8
C31 C30 H30A 108.8
N1 C30 H30B 108.8
C31 C30 H30B 108.8
H30A C30 H30B 107.7
N4 C31 C30 111.3(4)
N4 C31 H31A 109.4
C30 C31 H31A 109.4
N4 C31 H31B 109.4
C30 C31 H31B 109.4
H31A C31 H31B 108.0
O2 C32 N4 123.9(4)
O2 C32 N5 124.7(4)
N4 C32 N5 111.4(3)
C38 C33 N5 125.1(3)
C38 C33 C34 119.2(3)
N5 C33 C34 115.7(3)
C35 C34 C33 120.9(4)
C35 C34 H34 119.5
C33 C34 H34 119.5
C34 C35 C36 121.5(4)
C34 C35 H35 119.3
C36 C35 H35 119.3
C35 C36 C37 117.5(3)
C35 C36 C39 121.1(3)
C37 C36 C39 121.3(4)
C38 C37 C36 121.9(4)
C38 C37 H37 119.1
C36 C37 H37 119.1
C37 C38 C33 118.9(4)
C37 C38 H38 120.6
C33 C38 H38 120.6
C40 C39 C36 123.1(4)
C40 C39 C53 122.3(3)
C36 C39 C53 114.5(3)
C39 C40 C47 121.9(4)
C39 C40 C41 122.2(3)
C47 C40 C41 115.8(3)
C46 C41 C42 117.9(4)
C46 C41 C40 121.9(4)
C42 C41 C40 120.2(4)
C43 C42 C41 120.5(4)
C43 C42 H46 119.7
C41 C42 H46 119.7
C44 C43 C42 120.4(4)
C44 C43 H45 119.8
C42 C43 H45 119.8
C43 C44 C45 120.3(4)
C43 C44 H44 119.8
C45 C44 H44 119.8
C46 C45 C44 119.6(4)
C46 C45 H43 120.2
C44 C45 H43 120.2
C45 C46 C41 121.3(4)
C45 C46 H42 119.4
C41 C46 H42 119.4
C48 C47 C52 118.3(4)
C48 C47 C40 121.3(4)
C52 C47 C40 120.3(4)
C47 C48 C49 119.9(5)
C47 C48 H48 120.0
C49 C48 H48 120.0
C50 C49 C48 121.2(5)
C50 C49 H49 119.4
C48 C49 H49 119.4
C51 C50 C49 119.2(5)
C51 C50 H50 120.4
C49 C50 H50 120.4
C50 C51 C52 121.3(6)
C50 C51 H51 119.4
C52 C51 H51 119.4
C51 C52 C47 120.2(5)
C51 C52 H52 119.9
C47 C52 H52 119.9
C54 C53 C58 118.8(4)
C54 C53 C39 122.0(4)
C58 C53 C39 119.2(4)
C53 C54 C55 119.8(4)
C53 C54 H54 120.1
C55 C54 H54 120.1
C56 C55 C54 121.1(4)
C56 C55 H55 119.4
C54 C55 H55 119.4
C55 C56 C57 119.4(4)
C55 C56 H56 120.3
C57 C56 H56 120.3
C58 C57 C56 119.8(4)
C58 C57 H57 120.1
C56 C57 H57 120.1
C57 C58 C53 121.1(4)
C57 C58 H58 119.5
C53 C58 H58 119.5
N1 C59 C60 114.1(4)
N1 C59 H59A 108.7
C60 C59 H59A 108.7
N1 C59 H59B 108.7
C60 C59 H59B 108.7
H59A C59 H59B 107.6
N6 C60 C59 110.7(4)
N6 C60 H60A 109.5
C59 C60 H60A 109.5
N6 C60 H60B 109.5
C59 C60 H60B 109.5
H60A C60 H60B 108.1
O1 C61 N6 122.2(4)
O1 C61 N7 124.0(4)
N6 C61 N7 113.8(3)
C67 C62 C63 118.0(4)
C67 C62 N7 117.4(4)
C63 C62 N7 124.6(4)
C64 C63 C62 119.5(4)
C64 C63 H63 120.2
C62 C63 H63 120.2
C65 C64 C63 122.6(4)
C65 C64 H64 118.7
C63 C64 H64 118.7
C64 C65 C66 117.0(4)
C64 C65 C68 123.5(4)
C66 C65 C68 119.5(4)
C67 C66 C65 121.4(4)
C67 C66 H66 119.3
C65 C66 H66 119.3
C66 C67 C62 121.3(4)
C66 C67 H67 119.4
C62 C67 H67 119.4
C69 C68 C82 121.3(4)
C69 C68 C65 124.0(4)
C82 C68 C65 114.7(4)
C68 C69 C70 124.3(4)
C68 C69 C76 121.0(4)
C70 C69 C76 114.6(3)
C71 C70 C75 117.3(4)
C71 C70 C69 123.5(4)
C75 C70 C69 119.2(4)
C72 C71 C70 120.2(4)
C72 C71 H71 119.9
C70 C71 H71 119.9
C73 C72 C71 121.4(4)
C73 C72 H72 119.3
C71 C72 H72 119.3
C72 C73 C74 119.2(4)
C72 C73 H73 120.4
C74 C73 H73 120.4
C75 C74 C73 120.2(4)
C75 C74 H74 119.9
C73 C74 H74 119.9
C74 C75 C70 121.6(4)
C74 C75 H75 119.2
C70 C75 H75 119.2
C81 C76 C77 118.3(4)
C81 C76 C69 122.0(4)
C77 C76 C69 119.7(4)
C78 C77 C76 120.6(4)
C78 C77 H77 119.7
C76 C77 H77 119.7
C79 C78 C77 120.5(4)
C79 C78 H78 119.7
C77 C78 H78 119.7
C78 C79 C80 119.6(4)
C78 C79 H79 120.2
C80 C79 H79 120.2
C79 C80 C81 120.3(5)
C79 C80 H80 119.9
C81 C80 H80 119.9
C80 C81 C76 120.7(4)
C80 C81 H81 119.6
C76 C81 H81 119.6
C83 C82 C87 118.7(5)
C83 C82 C68 122.7(4)
C87 C82 C68 118.5(4)
C84 C83 C82 120.0(5)
C84 C83 H83 120.0
C82 C83 H83 120.0
C85 C84 C83 120.0(6)
C85 C84 H84 120.0
C83 C84 H84 120.0
C86 C85 C84 120.1(6)
C86 C85 H85 120.0
C84 C85 H85 120.0
C85 C86 C87 120.7(6)
C85 C86 H86 119.7
C87 C86 H86 119.7
C86 C87 C82 120.5(5)
C86 C87 H87 119.7
C82 C87 H87 119.7
C89 C88 N8 115.5(5)
C89 C88 H90A 108.4
N8 C88 H90A 108.4
C89 C88 H90B 108.4
N8 C88 H90B 108.4
H90A C88 H90B 107.5
C88 C89 H91A 109.5
C88 C89 H91B 109.5
H91A C89 H91B 109.5
C88 C89 H91C 109.5
H91A C89 H91C 109.5
H91B C89 H91C 109.5
C91 C90 N8 114.8(4)
C91 C90 H94A 108.6
N8 C90 H94A 108.6
C91 C90 H94B 108.6
N8 C90 H94B 108.6
H94A C90 H94B 107.6
C90 C91 H95A 109.5
C90 C91 H95B 109.5
H95A C91 H95B 109.5
C90 C91 H95C 109.5
H95A C91 H95C 109.5
H95B C91 H95C 109.5
N8 C92 C93 116.0(4)
N8 C92 H92A 108.3
C93 C92 H92A 108.3
N8 C92 H92B 108.3
C93 C92 H92B 108.3
H92A C92 H92B 107.4
C92 C93 H93A 109.5
C92 C93 H93B 109.5
H93A C93 H93B 109.5
C92 C93 H93C 109.5
H93A C93 H93C 109.5
H93B C93 H93C 109.5
C95 C94 N8 114.9(4)
C95 C94 H89A 108.5
N8 C94 H89A 108.5
C95 C94 H89B 108.5
N8 C94 H89B 108.5
H89A C94 H89B 107.5
C94 C95 H88A 109.5
C94 C95 H88B 109.5
H88A C95 H88B 109.5
C94 C95 H88C 109.5
H88A C95 H88C 109.5
H88B C95 H88C 109.5
C97 C96 H96A 109.5
C97 C96 H96B 109.5
H96A C96 H96B 109.5
C97 C96 H96C 109.5
H96A C96 H96C 109.5
H96B C96 H96C 109.5
O4 C97 C96 103.2(7)
O4 C97 H97A 111.1
C96 C97 H97A 111.1
O4 C97 H97B 111.1
C96 C97 H97B 111.1
H97A C97 H97B 109.1
O4 C98 C99 96.9(9)
O4 C98 H98A 112.4
C99 C98 H98A 112.4
O4 C98 H98B 112.4
C99 C98 H98B 112.4
H98A C98 H98B 109.9
C98 C99 H99A 109.5
C98 C99 H99B 109.5
H99A C99 H99B 109.5
C98 C99 H99C 109.5
H99A C99 H99C 109.5
H99B C99 H99C 109.5
Cl2 C100 Cl3 116.5(4)
Cl2 C100 H10A 108.2
Cl3 C100 H10A 108.2
Cl2 C100 H10B 108.2
Cl3 C100 H10B 108.2
H10A C100 H10B 107.3
C59 N1 C1 113.4(4)
C59 N1 C30 112.1(4)
C1 N1 C30 109.7(3)
C3 N2 C2 124.5(4)
C3 N2 H2 117.8
C2 N2 H2 117.8
C3 N3 C4 128.5(3)
C3 N3 H3 115.8
C4 N3 H3 115.8
C32 N4 C31 120.7(3)
C32 N5 C33 130.0(3)
C32 N5 H5A 115.0
C33 N5 H5A 115.0
C61 N6 C60 119.8(3)
C61 N7 C62 127.5(3)
C61 N7 H7 116.3
C62 N7 H7 116.3
C92 N8 C90 109.0(3)
C92 N8 C94 112.0(3)
C90 N8 C94 107.6(3)
C92 N8 C88 108.3(3)
C90 N8 C88 111.4(4)
C94 N8 C88 108.6(3)
C98 O4 C97 106.2(11)

loop_
_geom_bond_atom_site_label_1
_geom_bond_atom_site_label_2
_geom_bond_distance
C1 N1 1.456(6)
C1 C2 1.465(7)
C1 H1A 0.9900
C1 H1B 0.9900
C2 N2 1.448(5)
C2 H2A 0.9900
C2 H2B 0.9900
C3 O3 1.232(5)
C3 N2 1.364(5)
C3 N3 1.375(5)
C4 C5 1.389(6)
C4 C9 1.399(5)
C4 N3 1.404(5)
C5 C6 1.387(6)
C5 H5 0.9500
C6 C7 1.396(5)
C6 H6 0.9500
C7 C8 1.397(6)
C7 C10 1.498(5)
C8 C9 1.387(6)
C8 H8 0.9500
C9 H9 0.9500
C10 C11 1.353(6)
C10 C12 1.499(6)
C11 C24 1.491(6)
C11 C18 1.498(6)
C12 C17 1.401(6)
C12 C13 1.409(6)
C13 C14 1.376(7)
C13 H12 0.9500
C14 C15 1.378(8)
C14 H13 0.9500
C15 C16 1.379(7)
C15 H14 0.9500
C16 C17 1.387(6)
C16 H15 0.9500
C17 H16 0.9500
C18 C19 1.375(6)
C18 C23 1.400(6)
C19 C20 1.407(7)
C19 H23 0.9500
C20 C21 1.376(8)
C20 H22 0.9500
C21 C22 1.361(8)
C21 H21 0.9500
C22 C23 1.383(6)
C22 H20 0.9500
C23 H19 0.9500
C24 C25 1.397(6)
C24 C29 1.398(6)
C25 C26 1.394(7)
C25 H25 0.9500
C26 C27 1.372(7)
C26 H26 0.9500
C27 C28 1.379(7)
C27 H27 0.9500
C28 C29 1.378(7)
C28 H28 0.9500
C29 H29 0.9500
C30 N1 1.482(6)
C30 C31 1.516(6)
C30 H30A 0.9900
C30 H30B 0.9900
C31 N4 1.462(5)
C31 H31A 0.9900
C31 H31B 0.9900
C32 O2 1.220(5)
C32 N4 1.371(5)
C32 N5 1.372(5)
C33 C38 1.399(6)
C33 N5 1.400(5)
C33 C34 1.401(5)
C34 C35 1.364(5)
C34 H34 0.9500
C35 C36 1.396(6)
C35 H35 0.9500
C36 C37 1.402(6)
C36 C39 1.490(5)
C37 C38 1.396(5)
C37 H37 0.9500
C38 H38 0.9500
C39 C40 1.354(6)
C39 C53 1.491(5)
C40 C47 1.496(5)
C40 C41 1.496(6)
C41 C46 1.390(6)
C41 C42 1.402(6)
C42 C43 1.395(6)
C42 H46 0.9500
C43 C44 1.361(7)
C43 H45 0.9500
C44 C45 1.388(7)
C44 H44 0.9500
C45 C46 1.388(6)
C45 H43 0.9500
C46 H42 0.9500
C47 C48 1.389(7)
C47 C52 1.399(7)
C48 C49 1.399(7)
C48 H48 0.9500
C49 C50 1.369(9)
C49 H49 0.9500
C50 C51 1.360(9)
C50 H50 0.9500
C51 C52 1.391(7)
C51 H51 0.9500
C52 H52 0.9500
C53 C54 1.383(6)
C53 C58 1.388(6)
C54 C55 1.384(6)
C54 H54 0.9500
C55 C56 1.374(6)
C55 H55 0.9500
C56 C57 1.380(6)
C56 H56 0.9500
C57 C58 1.378(6)
C57 H57 0.9500
C58 H58 0.9500
C59 N1 1.453(6)
C59 C60 1.510(7)
C59 H59A 0.9900
C59 H59B 0.9900
C60 N6 1.454(5)
C60 H60A 0.9900
C60 H60B 0.9900
C61 O1 1.222(5)
C61 N6 1.372(5)
C61 N7 1.375(5)
C62 C67 1.398(6)
C62 C63 1.400(6)
C62 N7 1.407(5)
C63 C64 1.391(6)
C63 H63 0.9500
C64 C65 1.387(6)
C64 H64 0.9500
C65 C66 1.391(6)
C65 C68 1.506(6)
C66 C67 1.378(6)
C66 H66 0.9500
C67 H67 0.9500
C68 C69 1.357(6)
C68 C82 1.496(6)
C69 C70 1.490(6)
C69 C76 1.500(6)
C70 C71 1.393(6)
C70 C75 1.407(6)
C71 C72 1.387(6)
C71 H71 0.9500
C72 C73 1.371(7)
C72 H72 0.9500
C73 C74 1.378(7)
C73 H73 0.9500
C74 C75 1.371(7)
C74 H74 0.9500
C75 H75 0.9500
C76 C81 1.391(6)
C76 C77 1.393(6)
C77 C78 1.383(6)
C77 H77 0.9500
C78 C79 1.377(7)
C78 H78 0.9500
C79 C80 1.379(7)
C79 H79 0.9500
C80 C81 1.385(6)
C80 H80 0.9500
C81 H81 0.9500
C82 C83 1.397(7)
C82 C87 1.404(7)
C83 C84 1.397(8)
C83 H83 0.9500
C84 C85 1.396(10)
C84 H84 0.9500
C85 C86 1.364(10)
C85 H85 0.9500
C86 C87 1.385(8)
C86 H86 0.9500
C87 H87 0.9500
C88 C89 1.497(8)
C88 N8 1.526(6)
C88 H90A 0.9900
C88 H90B 0.9900
C89 H91A 0.9800
C89 H91B 0.9800
C89 H91C 0.9800
C90 C91 1.509(6)
C90 N8 1.521(6)
C90 H94A 0.9900
C90 H94B 0.9900
C91 H95A 0.9800
C91 H95B 0.9800
C91 H95C 0.9800
C92 N8 1.511(5)
C92 C93 1.513(7)
C92 H92A 0.9900
C92 H92B 0.9900
C93 H93A 0.9800
C93 H93B 0.9800
C93 H93C 0.9800
C94 C95 1.513(7)
C94 N8 1.525(5)
C94 H89A 0.9900
C94 H89B 0.9900
C95 H88A 0.9800
C95 H88B 0.9800
C95 H88C 0.9800
C96 C97 1.475(11)
C96 H96A 0.9800
C96 H96B 0.9800
C96 H96C 0.9800
C97 O4 1.472(10)
C97 H97A 0.9900
C97 H97B 0.9900
C98 O4 1.375(12)
C98 C99 1.69(2)
C98 H98A 0.9900
C98 H98B 0.9900
C99 H99A 0.9800
C99 H99B 0.9800
C99 H99C 0.9800
C100 Cl2 1.719(8)
C100 Cl3 1.763(8)
C100 H10A 0.9900
C100 H10B 0.9900
N2 H2 0.8800
N3 H3 0.8800
N5 H5A 0.8800
N7 H7 0.8800

loop_
_geom_torsion_atom_site_label_1
_geom_torsion_atom_site_label_2
_geom_torsion_atom_site_label_3
_geom_torsion_atom_site_label_4
_geom_torsion
N1 C1 C2 N2 -54.4(6)
C9 C4 C5 C6 1.3(6)
N3 C4 C5 C6 -176.7(4)
C4 C5 C6 C7 1.8(6)
C5 C6 C7 C8 -4.0(6)
C5 C6 C7 C10 175.4(3)
C6 C7 C8 C9 3.1(6)
C10 C7 C8 C9 -176.3(4)
C7 C8 C9 C4 -0.1(7)
C5 C4 C9 C8 -2.1(6)
N3 C4 C9 C8 176.0(4)
C6 C7 C10 C11 -129.6(4)
C8 C7 C10 C11 49.8(6)
C6 C7 C10 C12 49.0(5)
C8 C7 C10 C12 -131.6(4)
C7 C10 C11 C24 2.7(6)
C12 C10 C11 C24 -175.9(4)
C7 C10 C11 C18 -176.1(4)
C12 C10 C11 C18 5.4(6)
C11 C10 C12 C17 42.4(6)
C7 C10 C12 C17 -136.2(4)
C11 C10 C12 C13 -141.2(4)
C7 C10 C12 C13 40.1(5)
C17 C12 C13 C14 -0.4(7)
C10 C12 C13 C14 -177.0(4)
C12 C13 C14 C15 0.7(8)
C13 C14 C15 C16 -0.7(8)
C14 C15 C16 C17 0.5(7)
C15 C16 C17 C12 -0.2(6)
C13 C12 C17 C16 0.2(6)
C10 C12 C17 C16 176.7(4)
C10 C11 C18 C19 68.9(6)
C24 C11 C18 C19 -110.0(5)
C10 C11 C18 C23 -111.8(5)
C24 C11 C18 C23 69.3(5)
C23 C18 C19 C20 1.0(7)
C11 C18 C19 C20 -179.7(4)
C18 C19 C20 C21 0.9(8)
C19 C20 C21 C22 -1.5(8)
C20 C21 C22 C23 0.2(7)
C21 C22 C23 C18 1.7(7)
C19 C18 C23 C22 -2.3(6)
C11 C18 C23 C22 178.4(4)
C10 C11 C24 C25 -129.9(4)
C18 C11 C24 C25 49.0(5)
C10 C11 C24 C29 51.2(6)
C18 C11 C24 C29 -129.9(4)
C29 C24 C25 C26 -4.2(6)
C11 C24 C25 C26 176.9(4)
C24 C25 C26 C27 2.2(7)
C25 C26 C27 C28 1.5(7)
C26 C27 C28 C29 -3.1(8)
C27 C28 C29 C24 1.0(8)
C25 C24 C29 C28 2.6(7)
C11 C24 C29 C28 -178.5(4)
N1 C30 C31 N4 -47.3(5)
C38 C33 C34 C35 4.4(6)
N5 C33 C34 C35 -176.0(4)
C33 C34 C35 C36 -1.1(6)
C34 C35 C36 C37 -2.3(6)
C34 C35 C36 C39 178.7(4)
C35 C36 C37 C38 2.5(6)
C39 C36 C37 C38 -178.4(4)
C36 C37 C38 C33 0.7(6)
N5 C33 C38 C37 176.4(4)
C34 C33 C38 C37 -4.1(6)
C35 C36 C39 C40 -43.7(6)
C37 C36 C39 C40 137.3(4)
C35 C36 C39 C53 133.5(4)
C37 C36 C39 C53 -45.5(5)
C36 C39 C40 C47 166.7(4)
C53 C39 C40 C47 -10.4(6)
C36 C39 C40 C41 -11.5(6)
C53 C39 C40 C41 171.5(4)
C39 C40 C41 C46 -47.3(6)
C47 C40 C41 C46 134.5(4)
C39 C40 C41 C42 132.0(4)
C47 C40 C41 C42 -46.2(6)
C46 C41 C42 C43 2.7(6)
C40 C41 C42 C43 -176.6(4)
C41 C42 C43 C44 -2.1(7)
C42 C43 C44 C45 0.5(7)
C43 C44 C45 C46 0.4(7)
C44 C45 C46 C41 0.3(7)
C42 C41 C46 C45 -1.8(6)
C40 C41 C46 C45 177.5(4)
C39 C40 C47 C48 131.1(5)
C41 C40 C47 C48 -50.7(6)
C39 C40 C47 C52 -52.9(6)
C41 C40 C47 C52 125.4(4)
C52 C47 C48 C49 0.6(7)
C40 C47 C48 C49 176.7(4)
C47 C48 C49 C50 -0.5(7)
C48 C49 C50 C51 0.1(8)
C49 C50 C51 C52 0.1(8)
C50 C51 C52 C47 0.0(8)
C48 C47 C52 C51 -0.3(7)
C40 C47 C52 C51 -176.5(4)
C40 C39 C53 C54 -61.3(6)
C36 C39 C53 C54 121.4(4)
C40 C39 C53 C58 121.1(5)
C36 C39 C53 C58 -56.1(5)
C58 C53 C54 C55 -0.7(6)
C39 C53 C54 C55 -178.3(4)
C53 C54 C55 C56 -0.6(6)
C54 C55 C56 C57 0.6(6)
C55 C56 C57 C58 0.8(7)
C56 C57 C58 C53 -2.1(7)
C54 C53 C58 C57 2.0(6)
C39 C53 C58 C57 179.7(4)
N1 C59 C60 N6 -48.0(6)
C67 C62 C63 C64 -2.2(6)
N7 C62 C63 C64 178.0(4)
C62 C63 C64 C65 1.2(6)
C63 C64 C65 C66 1.0(6)
C63 C64 C65 C68 -178.7(4)
C64 C65 C66 C67 -2.2(7)
C68 C65 C66 C67 177.4(4)
C65 C66 C67 C62 1.3(7)
C63 C62 C67 C66 0.9(6)
N7 C62 C67 C66 -179.2(4)
C64 C65 C68 C69 54.8(6)
C66 C65 C68 C69 -124.8(5)
C64 C65 C68 C82 -124.1(5)
C66 C65 C68 C82 56.3(6)
C82 C68 C69 C70 179.9(4)
C65 C68 C69 C70 1.2(7)
C82 C68 C69 C76 0.0(6)
C65 C68 C69 C76 -178.8(4)
C68 C69 C70 C71 43.5(6)
C76 C69 C70 C71 -136.5(4)
C68 C69 C70 C75 -138.1(4)
C76 C69 C70 C75 41.9(5)
C75 C70 C71 C72 1.9(6)
C69 C70 C71 C72 -179.7(4)
C70 C71 C72 C73 -0.3(7)
C71 C72 C73 C74 -0.9(7)
C72 C73 C74 C75 0.5(7)
C73 C74 C75 C70 1.2(7)
C71 C70 C75 C74 -2.3(6)
C69 C70 C75 C74 179.2(4)
C68 C69 C76 C81 65.6(6)
C70 C69 C76 C81 -114.3(5)
C68 C69 C76 C77 -114.6(5)
C70 C69 C76 C77 65.4(5)
C81 C76 C77 C78 -2.6(7)
C69 C76 C77 C78 177.6(4)
C76 C77 C78 C79 2.5(7)
C77 C78 C79 C80 -1.4(8)
C78 C79 C80 C81 0.5(9)
C79 C80 C81 C76 -0.6(9)
C77 C76 C81 C80 1.7(7)
C69 C76 C81 C80 -178.5(5)
C69 C68 C82 C83 54.9(7)
C65 C68 C82 C83 -126.2(5)
C69 C68 C82 C87 -122.0(5)
C65 C68 C82 C87 56.8(6)
C87 C82 C83 C84 -0.2(8)
C68 C82 C83 C84 -177.1(5)
C82 C83 C84 C85 -1.5(10)
C83 C84 C85 C86 2.2(12)
C84 C85 C86 C87 -1.2(12)
C85 C86 C87 C82 -0.5(10)
C83 C82 C87 C86 1.2(8)
C68 C82 C87 C86 178.2(5)
C60 C59 N1 C1 -69.3(5)
C60 C59 N1 C30 165.7(4)
C2 C1 N1 C59 158.5(4)
C2 C1 N1 C30 -75.3(5)
C31 C30 N1 C59 -57.4(5)
C31 C30 N1 C1 175.7(4)
O3 C3 N2 C2 -1.5(6)
N3 C3 N2 C2 177.3(4)
C1 C2 N2 C3 -115.0(5)
O3 C3 N3 C4 -16.4(7)
N2 C3 N3 C4 164.7(4)
C5 C4 N3 C3 -2.4(6)
C9 C4 N3 C3 179.6(4)
O2 C32 N4 C31 18.8(6)
N5 C32 N4 C31 -161.7(3)
C30 C31 N4 C32 135.0(4)
O2 C32 N5 C33 17.6(7)
N4 C32 N5 C33 -161.8(4)
C38 C33 N5 C32 -11.2(6)
C34 C33 N5 C32 169.2(4)
O1 C61 N6 C60 8.1(6)
N7 C61 N6 C60 -172.5(4)
C59 C60 N6 C61 -168.1(4)
O1 C61 N7 C62 1.7(7)
N6 C61 N7 C62 -177.7(4)
C67 C62 N7 C61 173.7(4)
C63 C62 N7 C61 -6.5(7)
C93 C92 N8 C90 -171.6(4)
C93 C92 N8 C94 -52.6(5)
C93 C92 N8 C88 67.1(5)
C91 C90 N8 C92 -62.6(5)
C91 C90 N8 C94 175.8(4)
C91 C90 N8 C88 56.9(5)
C95 C94 N8 C92 -54.4(5)
C95 C94 N8 C90 65.4(5)
C95 C94 N8 C88 -173.9(4)
C89 C88 N8 C92 178.5(5)
C89 C88 N8 C90 58.6(6)
C89 C88 N8 C94 -59.8(6)
C99 C98 O4 C97 167.3(8)
C96 C97 O4 C98 171.8(8)
